data_7116061
loop_
_publ_author_name
'Laura H. Davies'
'Benjamin B. Kasten'
'Paul D. Benny'
'Rory L. Arrowsmith'
'Haobo Ge'Sofia I. Pascu'
'Stan W. Botchway'
'William Clegg'
'Ross W. Harrington'
'Lee J. Higham'

_publ_section_title
;
 Re and ^99m^Tc complexes of BodP3 - multi-modality imaging probes
;
_journal_name_full Chem.Commun.
_journal_page_first 15503
_journal_paper_doi 10.1039/C4cc06367H
_journal_volume 50
_journal_year 2014
_chemical_formula_moiety 'C55 H60 B Cl N2 O2 P3 Re'
_chemical_formula_sum 'C55 H60 B Cl N2 O2 P3 Re'
_chemical_formula_weight 1106.42
_chemical_name_systematic
;
 ?
;
_space_group_crystal_system monoclinic
_space_group_IT_number 14
_space_group_name_Hall '-P 2ybc'
_space_group_name_H-M_alt 'P 1 21/c 1'
_symmetry_space_group_name_Hall '-P 2ybc'
_symmetry_space_group_name_H-M 'P 1 21/c 1'
_atom_sites_solution_hydrogens geom
_atom_sites_solution_primary direct
_atom_sites_solution_secondary difmap
_audit_creation_method SHELXL-2014
_cell_angle_alpha 90
_cell_angle_beta 106.521(3)
_cell_angle_gamma 90
_cell_formula_units_Z 4
_cell_length_a 12.7603(4)
_cell_length_b 26.1035(8)
_cell_length_c 15.6208(4)
_cell_measurement_reflns_used 6037
_cell_measurement_temperature 150(2)
_cell_measurement_theta_max 62.34
_cell_measurement_theta_min 2.95
_cell_volume 4988.3(3)
_computing_cell_refinement
;
CrysAlisPro, Agilent Technologies,
Version 1.171.34.49 (release 20-01-2011 CrysAlis171 .NET)
(compiled Jan 20 2011,15:58:25)
;
_computing_data_collection
;
CrysAlisPro, Agilent Technologies,
Version 1.171.34.49 (release 20-01-2011 CrysAlis171 .NET)
(compiled Jan 20 2011,15:58:25)
;
_computing_data_reduction
;
CrysAlisPro, Agilent Technologies,
Version 1.171.34.49 (release 20-01-2011 CrysAlis171 .NET)
(compiled Jan 20 2011,15:58:25)
;
_computing_molecular_graphics 'Bruker SHELXTL'
_computing_publication_material 'Bruker SHELXTL and local programs'
_computing_structure_refinement 'SHELXL-2014 (Sheldrick, 2014)'
_computing_structure_solution 'Bruker SHELXTL'
_diffrn_ambient_temperature 150(2)
_diffrn_detector_area_resol_mean 10.3968
_diffrn_measured_fraction_theta_full 0.855
_diffrn_measured_fraction_theta_max 0.974
_diffrn_measurement_device_type 'Agilent Technologies Gemini A Ultra'
_diffrn_measurement_method '\w scans'
_diffrn_radiation_type CuK\a
_diffrn_radiation_wavelength 1.54178
_diffrn_reflns_av_R_equivalents 0.0413
_diffrn_reflns_av_unetI/netI 0.0606
_diffrn_reflns_Laue_measured_fraction_full 0.855
_diffrn_reflns_Laue_measured_fraction_max 0.974
_diffrn_reflns_limit_h_max 14
_diffrn_reflns_limit_h_min -11
_diffrn_reflns_limit_k_max 27
_diffrn_reflns_limit_k_min -29
_diffrn_reflns_limit_l_max 16
_diffrn_reflns_limit_l_min -17
_diffrn_reflns_number 16817
_diffrn_reflns_point_group_measured_fraction_full 0.855
_diffrn_reflns_point_group_measured_fraction_max 0.974
_diffrn_reflns_theta_full 67.679
_diffrn_reflns_theta_max 62.424
_diffrn_reflns_theta_min 3.386
_diffrn_source 'sealed tube with Enhance Ultra optics'
_exptl_absorpt_coefficient_mu 6.500
_exptl_absorpt_correction_T_max 0.881
_exptl_absorpt_correction_T_min 0.440
_exptl_absorpt_correction_type multi-scan
_exptl_absorpt_process_details
;
CrysAlisPro, Agilent Technologies,
Version 1.171.34.49 (release 20-01-2011 CrysAlis171 .NET)
(compiled Jan 20 2011,15:58:25)
Empirical absorption correction using spherical harmonics,
 implemented in SCALE3 ABSPACK scaling algorithm.
;
_exptl_crystal_colour red
_exptl_crystal_density_diffrn 1.473
_exptl_crystal_density_method 'not measured'
_exptl_crystal_description plate
_exptl_crystal_F_000 2248
_exptl_crystal_size_max 0.15
_exptl_crystal_size_mid 0.10
_exptl_crystal_size_min 0.02
_refine_diff_density_max 2.240
_refine_diff_density_min -1.306
_refine_diff_density_rms 0.107
_refine_ls_extinction_method none
_refine_ls_goodness_of_fit_ref 1.031
_refine_ls_hydrogen_treatment constr
_refine_ls_matrix_type full
_refine_ls_number_parameters 594
_refine_ls_number_reflns 7730
_refine_ls_number_restraints 0
_refine_ls_restrained_S_all 1.031
_refine_ls_R_factor_all 0.0589
_refine_ls_R_factor_gt 0.0408
_refine_ls_shift/su_max 0.002
_refine_ls_shift/su_mean 0.000
_refine_ls_structure_factor_coef Fsqd
_refine_ls_weighting_details 'w=1/[\s^2^(Fo^2^)+(0.0457P)^2^] where P=(Fo^2^+2Fc^2^)/3'
_refine_ls_weighting_scheme calc
_refine_ls_wR_factor_gt 0.0898
_refine_ls_wR_factor_ref 0.1001
_reflns_Friedel_coverage 0.000
_reflns_number_gt 6049
_reflns_number_total 7730
_reflns_threshold_expression 'I > 2\s(I)'
_cod_data_source_file c4cc06367h2.cif
_cod_data_source_block ljh117
_cod_database_code 7116061
_shelx_space_group_comment
;
The symmetry employed for this shelxl refinement is uniquely defined
by the following loop, which should always be used as a source of
symmetry information in preference to the above space-group names.
They are only intended as comments.
;
_shelx_estimated_absorpt_t_min 0.442
_shelx_estimated_absorpt_t_max 0.881
_shelxl_version_number 2014-3

loop_
_space_group_symop_operation_xyz
'x, y, z'
'-x, y+1/2, -z+1/2'
'-x, -y, -z'
'x, -y-1/2, z-1/2'

loop_
_atom_site_label
_atom_site_type_symbol
_atom_site_fract_x
_atom_site_fract_y
_atom_site_fract_z
_atom_site_U_iso_or_equiv
_atom_site_adp_type
_atom_site_occupancy
_atom_site_site_symmetry_order
_atom_site_calc_flag
_atom_site_refinement_flags_posn
_atom_site_refinement_flags_adp
Re Re 0.21067(2) 0.17275(2) 0.47918(2) 0.02352(9) Uani 1 1 d . .
B B 0.2871(6) 0.5785(3) 0.5233(4) 0.0367(16) Uani 1 1 d . .
N1 N 0.3779(4) 0.5444(2) 0.5920(3) 0.0364(12) Uani 1 1 d . .
N2 N 0.1933(4) 0.53935(19) 0.4761(3) 0.0345(12) Uani 1 1 d . .
C1 C 0.4758(5) 0.5607(3) 0.6434(4) 0.0423(16) Uani 1 1 d . .
C2 C 0.5353(5) 0.5187(3) 0.6911(4) 0.0430(17) Uani 1 1 d . .
C3 C 0.4706(5) 0.4754(3) 0.6695(4) 0.0400(15) Uani 1 1 d . .
C4 C 0.3712(5) 0.4919(2) 0.6059(3) 0.0331(14) Uani 1 1 d . .
C5 C 0.2794(5) 0.4636(2) 0.5582(3) 0.0333(14) Uani 1 1 d . .
C6 C 0.1949(4) 0.4865(2) 0.4938(3) 0.0263(12) Uani 1 1 d . .
C7 C 0.0953(5) 0.4646(2) 0.4380(4) 0.0330(14) Uani 1 1 d . .
C8 C 0.0399(5) 0.5039(3) 0.3853(4) 0.0375(15) Uani 1 1 d . .
C9 C 0.1013(5) 0.5494(2) 0.4096(4) 0.0372(15) Uani 1 1 d . .
C10 C 0.5141(5) 0.6138(3) 0.6513(5) 0.0551(19) Uani 1 1 d . .
H10A H 0.4785 0.6323 0.5962 0.083 Uiso 1 1 calc R U
H10B H 0.5935 0.6143 0.6614 0.083 Uiso 1 1 calc R U
H10C H 0.4960 0.6302 0.7017 0.083 Uiso 1 1 calc R U
C11 C 0.6475(5) 0.5218(3) 0.7540(4) 0.0522(19) Uani 1 1 d . .
H11A H 0.6579 0.4928 0.7965 0.063 Uiso 1 1 calc R U
H11B H 0.6539 0.5539 0.7889 0.063 Uiso 1 1 calc R U
C12 C 0.7381(5) 0.5205(4) 0.7083(4) 0.067(2) Uani 1 1 d . .
H12A H 0.8087 0.5264 0.7526 0.100 Uiso 1 1 calc R U
H12B H 0.7250 0.5472 0.6624 0.100 Uiso 1 1 calc R U
H12C H 0.7388 0.4869 0.6804 0.100 Uiso 1 1 calc R U
C13 C 0.4987(5) 0.4233(3) 0.7085(4) 0.0484(18) Uani 1 1 d . .
H13A H 0.5761 0.4224 0.7426 0.073 Uiso 1 1 calc R U
H13B H 0.4849 0.3979 0.6603 0.073 Uiso 1 1 calc R U
H13C H 0.4536 0.4155 0.7481 0.073 Uiso 1 1 calc R U
C14 C 0.0559(5) 0.4105(3) 0.4310(4) 0.0433(16) Uani 1 1 d . .
H14A H -0.0223 0.4096 0.3994 0.065 Uiso 1 1 calc R U
H14B H 0.0679 0.3962 0.4910 0.065 Uiso 1 1 calc R U
H14C H 0.0962 0.3902 0.3981 0.065 Uiso 1 1 calc R U
C15 C -0.0655(5) 0.4998(3) 0.3116(4) 0.0439(16) Uani 1 1 d . .
H15A H -0.0992 0.5341 0.3000 0.053 Uiso 1 1 calc R U
H15B H -0.1163 0.4773 0.3319 0.053 Uiso 1 1 calc R U
C16 C -0.0520(5) 0.4787(3) 0.2252(4) 0.0527(19) Uani 1 1 d . .
H16A H -0.1233 0.4778 0.1801 0.079 Uiso 1 1 calc R U
H16B H -0.0221 0.4439 0.2352 0.079 Uiso 1 1 calc R U
H16C H -0.0020 0.5007 0.2044 0.079 Uiso 1 1 calc R U
C17 C 0.0718(6) 0.6008(3) 0.3686(5) 0.0537(18) Uani 1 1 d . .
H17A H 0.1254 0.6261 0.4008 0.081 Uiso 1 1 calc R U
H17B H -0.0011 0.6103 0.3722 0.081 Uiso 1 1 calc R U
H17C H 0.0718 0.5997 0.3059 0.081 Uiso 1 1 calc R U
C18 C 0.3424(5) 0.6016(3) 0.4499(4) 0.0491(17) Uani 1 1 d . .
H18A H 0.3850 0.5748 0.4313 0.074 Uiso 1 1 calc R U
H18B H 0.3905 0.6302 0.4762 0.074 Uiso 1 1 calc R U
H18C H 0.2849 0.6138 0.3978 0.074 Uiso 1 1 calc R U
C19 C 0.2389(5) 0.6188(3) 0.5803(4) 0.0458(17) Uani 1 1 d . .
H19A H 0.2077 0.6002 0.6218 0.069 Uiso 1 1 calc R U
H19B H 0.1819 0.6395 0.5398 0.069 Uiso 1 1 calc R U
H19C H 0.2978 0.6412 0.6141 0.069 Uiso 1 1 calc R U
C20 C 0.2743(4) 0.4081(2) 0.5731(3) 0.0318(13) Uani 1 1 d . .
C21 C 0.3009(5) 0.3734(2) 0.5151(4) 0.0357(14) Uani 1 1 d . .
H21 H 0.3307 0.3858 0.4698 0.043 Uiso 1 1 calc R U
C22 C 0.2851(5) 0.3217(2) 0.5218(3) 0.0337(14) Uani 1 1 d . .
H22 H 0.3036 0.2988 0.4811 0.040 Uiso 1 1 calc R U
C23 C 0.2420(4) 0.3025(2) 0.5884(3) 0.0282(13) Uani 1 1 d . .
C24 C 0.2236(5) 0.3370(2) 0.6509(3) 0.0337(14) Uani 1 1 d . .
H24 H 0.1998 0.3245 0.6993 0.040 Uiso 1 1 calc R U
C25 C 0.2394(5) 0.3890(2) 0.6434(4) 0.0334(14) Uani 1 1 d . .
H25 H 0.2264 0.4119 0.6866 0.040 Uiso 1 1 calc R U
P1 P 0.40512(11) 0.17473(6) 0.54507(8) 0.0249(3) Uani 1 1 d . .
P2 P 0.22112(11) 0.23424(6) 0.59690(8) 0.0246(3) Uani 1 1 d . .
P3 P 0.01767(11) 0.18928(6) 0.45130(9) 0.0276(3) Uani 1 1 d . .
C26 C 0.4910(4) 0.2016(2) 0.4796(3) 0.0285(13) Uani 1 1 d . .
C27 C 0.5657(5) 0.2409(3) 0.5081(4) 0.0411(16) Uani 1 1 d . .
H27 H 0.5733 0.2566 0.5644 0.049 Uiso 1 1 calc R U
C28 C 0.6295(5) 0.2577(3) 0.4554(4) 0.0416(16) Uani 1 1 d . .
H28 H 0.6811 0.2844 0.4764 0.050 Uiso 1 1 calc R U
C29 C 0.6192(5) 0.2362(3) 0.3731(4) 0.0407(16) Uani 1 1 d . .
H29 H 0.6633 0.2479 0.3372 0.049 Uiso 1 1 calc R U
C30 C 0.5446(5) 0.1978(3) 0.3437(4) 0.0418(16) Uani 1 1 d . .
H30 H 0.5371 0.1827 0.2868 0.050 Uiso 1 1 calc R U
C31 C 0.4794(5) 0.1803(2) 0.3957(4) 0.0398(15) Uani 1 1 d . .
H31 H 0.4272 0.1540 0.3739 0.048 Uiso 1 1 calc R U
C32 C 0.4813(4) 0.1159(2) 0.5856(3) 0.0268(13) Uani 1 1 d . .
C33 C 0.5893(5) 0.1188(3) 0.6393(4) 0.0371(15) Uani 1 1 d . .
H33 H 0.6225 0.1514 0.6546 0.045 Uiso 1 1 calc R U
C34 C 0.6483(5) 0.0752(3) 0.6702(4) 0.0446(17) Uani 1 1 d . .
H34 H 0.7213 0.0780 0.7074 0.054 Uiso 1 1 calc R U
C35 C 0.6023(5) 0.0270(3) 0.6475(4) 0.0463(17) Uani 1 1 d . .
H35 H 0.6438 -0.0030 0.6680 0.056 Uiso 1 1 calc R U
C36 C 0.4958(5) 0.0235(3) 0.5949(4) 0.0454(16) Uani 1 1 d . .
H36 H 0.4628 -0.0091 0.5797 0.054 Uiso 1 1 calc R U
C37 C 0.4361(5) 0.0686(2) 0.5639(4) 0.0360(14) Uani 1 1 d . .
H37 H 0.3629 0.0659 0.5272 0.043 Uiso 1 1 calc R U
C38 C 0.4356(4) 0.2153(2) 0.6473(3) 0.0318(14) Uani 1 1 d . .
H38A H 0.5015 0.2020 0.6918 0.038 Uiso 1 1 calc R U
H38B H 0.4513 0.2507 0.6319 0.038 Uiso 1 1 calc R U
C39 C 0.3396(4) 0.2160(2) 0.6882(3) 0.0282(13) Uani 1 1 d . .
H39A H 0.3527 0.2412 0.7375 0.034 Uiso 1 1 calc R U
H39B H 0.3289 0.1818 0.7117 0.034 Uiso 1 1 calc R U
C40 C 0.0935(4) 0.2278(2) 0.6269(3) 0.0282(13) Uani 1 1 d . .
H40A H 0.0898 0.1939 0.6543 0.034 Uiso 1 1 calc R U
H40B H 0.0882 0.2547 0.6701 0.034 Uiso 1 1 calc R U
C41 C 0.0006(4) 0.2335(2) 0.5401(3) 0.0323(14) Uani 1 1 d . .
H41A H -0.0013 0.2693 0.5186 0.039 Uiso 1 1 calc R U
H41B H -0.0700 0.2263 0.5522 0.039 Uiso 1 1 calc R U
C42 C -0.0608(4) 0.2227(2) 0.3510(3) 0.0302(13) Uani 1 1 d . .
C43 C -0.0383(5) 0.2736(2) 0.3373(4) 0.0359(14) Uani 1 1 d . .
H43 H 0.0177 0.2909 0.3809 0.043 Uiso 1 1 calc R U
C44 C -0.0963(5) 0.2995(3) 0.2608(4) 0.0453(16) Uani 1 1 d . .
H44 H -0.0806 0.3344 0.2529 0.054 Uiso 1 1 calc R U
C45 C -0.1764(5) 0.2746(3) 0.1966(4) 0.0437(17) Uani 1 1 d . .
H45 H -0.2173 0.2926 0.1451 0.052 Uiso 1 1 calc R U
C46 C -0.1973(5) 0.2237(3) 0.2070(4) 0.0454(17) Uani 1 1 d . .
H46 H -0.2506 0.2061 0.1615 0.055 Uiso 1 1 calc R U
C47 C -0.1405(5) 0.1979(3) 0.2838(3) 0.0379(15) Uani 1 1 d . .
H47 H -0.1561 0.1629 0.2908 0.046 Uiso 1 1 calc R U
C48 C -0.0706(4) 0.1347(2) 0.4571(3) 0.0321(14) Uani 1 1 d . .
C49 C -0.0413(5) 0.0854(2) 0.4406(4) 0.0371(14) Uani 1 1 d . .
H49 H 0.0261 0.0799 0.4274 0.045 Uiso 1 1 calc R U
C50 C -0.1079(5) 0.0441(3) 0.4428(4) 0.0462(17) Uani 1 1 d . .
H50 H -0.0868 0.0106 0.4307 0.055 Uiso 1 1 calc R U
C51 C -0.2051(5) 0.0518(3) 0.4628(4) 0.0488(17) Uani 1 1 d . .
H51 H -0.2504 0.0233 0.4657 0.059 Uiso 1 1 calc R U
C52 C -0.2368(5) 0.1000(3) 0.4784(4) 0.0493(18) Uani 1 1 d . .
H52 H -0.3041 0.1049 0.4920 0.059 Uiso 1 1 calc R U
C53 C -0.1714(5) 0.1417(3) 0.4744(4) 0.0406(16) Uani 1 1 d . .
H53 H -0.1950 0.1753 0.4835 0.049 Uiso 1 1 calc R U
C54 C 0.1950(4) 0.1239(2) 0.5629(4) 0.0281(13) Uani 1 1 d . .
O1 O 0.1817(3) 0.09363(17) 0.6132(3) 0.0427(11) Uani 1 1 d . .
C55 C 0.2070(4) 0.1186(2) 0.3933(4) 0.0308(13) Uani 1 1 d . .
O2 O 0.2077(3) 0.08616(18) 0.3442(3) 0.0447(11) Uani 1 1 d . .
Cl Cl 0.22012(11) 0.23309(6) 0.35675(8) 0.0329(3) Uani 1 1 d . .

loop_
_atom_site_aniso_label
_atom_site_aniso_U_11
_atom_site_aniso_U_22
_atom_site_aniso_U_33
_atom_site_aniso_U_23
_atom_site_aniso_U_13
_atom_site_aniso_U_12
Re 0.02648(14) 0.02370(15) 0.01895(13) -0.00037(11) 0.00415(9) 0.00130(12)
B 0.041(4) 0.030(4) 0.038(4) -0.004(3) 0.010(3) -0.008(4)
N1 0.043(3) 0.032(3) 0.034(3) -0.008(2) 0.011(2) -0.006(3)
N2 0.042(3) 0.026(3) 0.036(3) -0.003(2) 0.012(2) 0.001(2)
C1 0.045(4) 0.043(4) 0.040(3) -0.014(3) 0.014(3) -0.006(3)
C2 0.042(4) 0.059(5) 0.030(3) -0.012(3) 0.013(3) -0.008(4)
C3 0.044(4) 0.046(4) 0.029(3) -0.004(3) 0.010(3) 0.003(3)
C4 0.037(3) 0.034(4) 0.027(3) -0.006(3) 0.007(3) -0.003(3)
C5 0.048(4) 0.030(4) 0.024(3) -0.006(3) 0.013(3) -0.003(3)
C6 0.032(3) 0.015(3) 0.026(3) 0.003(2) 0.001(2) -0.005(3)
C7 0.041(3) 0.029(4) 0.031(3) 0.000(3) 0.012(3) 0.000(3)
C8 0.042(4) 0.035(4) 0.036(3) 0.001(3) 0.012(3) 0.000(3)
C9 0.044(4) 0.035(4) 0.034(3) 0.001(3) 0.013(3) 0.002(3)
C10 0.050(4) 0.060(5) 0.056(4) -0.021(4) 0.015(3) -0.018(4)
C11 0.041(4) 0.077(6) 0.037(3) -0.010(4) 0.008(3) -0.012(4)
C12 0.050(4) 0.103(7) 0.048(4) -0.029(4) 0.014(3) 0.000(5)
C13 0.041(4) 0.065(5) 0.035(3) -0.001(3) 0.003(3) 0.007(4)
C14 0.038(3) 0.042(4) 0.041(3) 0.002(3) -0.003(3) -0.015(3)
C15 0.034(3) 0.052(5) 0.041(3) 0.003(3) 0.004(3) 0.001(3)
C16 0.043(4) 0.067(5) 0.042(4) -0.002(4) 0.002(3) -0.005(4)
C17 0.059(4) 0.041(5) 0.058(4) 0.013(4) 0.011(4) 0.008(4)
C18 0.059(4) 0.038(4) 0.054(4) 0.003(3) 0.022(3) -0.006(4)
C19 0.048(4) 0.039(4) 0.053(4) -0.006(3) 0.020(3) -0.005(3)
C20 0.034(3) 0.030(4) 0.027(3) 0.001(3) 0.003(2) 0.004(3)
C21 0.047(4) 0.031(4) 0.032(3) 0.001(3) 0.016(3) -0.002(3)
C22 0.047(3) 0.032(4) 0.026(3) -0.008(3) 0.015(3) -0.002(3)
C23 0.030(3) 0.032(4) 0.020(3) 0.003(2) 0.004(2) 0.004(3)
C24 0.041(3) 0.038(4) 0.023(3) 0.000(3) 0.010(2) 0.009(3)
C25 0.051(4) 0.023(3) 0.028(3) -0.004(3) 0.013(3) 0.007(3)
P1 0.0282(7) 0.0224(8) 0.0214(7) -0.0027(6) 0.0026(5) 0.0008(6)
P2 0.0299(7) 0.0236(8) 0.0189(7) -0.0005(6) 0.0048(5) 0.0032(6)
P3 0.0271(7) 0.0295(9) 0.0240(7) 0.0004(6) 0.0040(6) 0.0039(6)
C26 0.027(3) 0.029(3) 0.027(3) 0.005(3) 0.005(2) 0.000(3)
C27 0.041(3) 0.046(4) 0.035(3) -0.006(3) 0.008(3) -0.005(3)
C28 0.044(4) 0.039(4) 0.046(4) 0.000(3) 0.019(3) -0.014(3)
C29 0.041(4) 0.046(4) 0.039(3) 0.018(3) 0.017(3) 0.006(3)
C30 0.050(4) 0.045(4) 0.035(3) -0.004(3) 0.019(3) -0.004(3)
C31 0.043(4) 0.039(4) 0.039(3) -0.008(3) 0.015(3) -0.010(3)
C32 0.027(3) 0.031(4) 0.023(3) 0.009(2) 0.009(2) 0.010(3)
C33 0.034(3) 0.034(4) 0.042(3) 0.001(3) 0.010(3) 0.006(3)
C34 0.041(4) 0.056(5) 0.033(3) 0.004(3) 0.005(3) 0.017(4)
C35 0.047(4) 0.051(5) 0.043(4) 0.015(3) 0.016(3) 0.021(4)
C36 0.053(4) 0.027(4) 0.064(4) 0.006(3) 0.029(4) 0.006(3)
C37 0.037(3) 0.033(4) 0.041(3) 0.001(3) 0.015(3) 0.004(3)
C38 0.031(3) 0.037(4) 0.023(3) 0.001(3) 0.001(2) 0.001(3)
C39 0.031(3) 0.032(4) 0.018(3) -0.001(2) 0.002(2) 0.003(3)
C40 0.035(3) 0.028(3) 0.019(3) 0.001(2) 0.004(2) 0.000(3)
C41 0.030(3) 0.037(4) 0.027(3) -0.001(3) 0.003(2) 0.005(3)
C42 0.030(3) 0.034(4) 0.027(3) 0.002(3) 0.008(2) 0.009(3)
C43 0.038(3) 0.030(4) 0.038(3) -0.002(3) 0.006(3) 0.007(3)
C44 0.055(4) 0.038(4) 0.042(4) 0.007(3) 0.012(3) 0.014(3)
C45 0.046(4) 0.053(5) 0.031(3) 0.013(3) 0.010(3) 0.027(4)
C46 0.044(4) 0.062(5) 0.024(3) -0.003(3) -0.001(3) 0.008(4)
C47 0.039(3) 0.044(4) 0.028(3) 0.000(3) 0.006(3) 0.011(3)
C48 0.030(3) 0.041(4) 0.023(3) 0.004(3) 0.004(2) 0.000(3)
C49 0.034(3) 0.032(4) 0.044(4) -0.002(3) 0.009(3) -0.005(3)
C50 0.044(4) 0.040(4) 0.048(4) 0.003(3) 0.003(3) 0.002(3)
C51 0.045(4) 0.048(5) 0.048(4) 0.001(3) 0.005(3) -0.014(4)
C52 0.036(4) 0.065(5) 0.051(4) 0.000(4) 0.019(3) -0.013(4)
C53 0.032(3) 0.050(5) 0.038(3) 0.001(3) 0.007(3) 0.000(3)
C54 0.031(3) 0.020(3) 0.031(3) -0.006(3) 0.005(2) -0.005(3)
O1 0.039(2) 0.044(3) 0.044(2) 0.012(2) 0.010(2) 0.005(2)
C55 0.033(3) 0.031(4) 0.028(3) 0.002(3) 0.006(2) 0.006(3)
O2 0.057(3) 0.041(3) 0.037(2) -0.012(2) 0.015(2) -0.004(2)
Cl 0.0423(8) 0.0332(8) 0.0222(6) 0.0022(6) 0.0079(6) 0.0011(7)

loop_
_atom_type_symbol
_atom_type_description
_atom_type_scat_dispersion_real
_atom_type_scat_dispersion_imag
_atom_type_scat_source
C C 0.0181 0.0091 'International Tables Vol C Tables 4.2.6.8 and 6.1.1.4'
H H 0.0000 0.0000 'International Tables Vol C Tables 4.2.6.8 and 6.1.1.4'
O O 0.0492 0.0322 'International Tables Vol C Tables 4.2.6.8 and 6.1.1.4'
N N 0.0311 0.0180 'International Tables Vol C Tables 4.2.6.8 and 6.1.1.4'
P P 0.2955 0.4335 'International Tables Vol C Tables 4.2.6.8 and 6.1.1.4'
Cl Cl 0.3639 0.7018 'International Tables Vol C Tables 4.2.6.8 and 6.1.1.4'
Re Re -5.2083 5.8923 'International Tables Vol C Tables 4.2.6.8 and 6.1.1.4'
B B 0.0090 0.0039 'International Tables Vol C Tables 4.2.6.8 and 6.1.1.4'

loop_
_geom_angle_atom_site_label_1
_geom_angle_atom_site_label_2
_geom_angle_atom_site_label_3
_geom_angle
P1 Re P2 80.37(5)
P1 Re P3 161.81(5)
P1 Re C54 91.02(17)
P1 Re C55 97.51(16)
P1 Re Cl 92.61(5)
P2 Re P3 81.45(5)
P2 Re C54 85.10(17)
P2 Re C55 174.63(17)
P2 Re Cl 99.16(5)
P3 Re C54 86.66(17)
P3 Re C55 100.53(16)
P3 Re Cl 91.03(5)
C54 Re C55 90.0(2)
C54 Re Cl 174.82(16)
C55 Re Cl 85.84(17)
N1 B N2 105.1(5)
N1 B C18 107.6(5)
N1 B C19 108.0(5)
N2 B C18 109.5(5)
N2 B C19 108.8(5)
C18 B C19 117.3(6)
B N1 C1 126.5(6)
B N1 C4 125.7(5)
C1 N1 C4 107.7(5)
B N2 C6 125.0(5)
B N2 C9 127.4(5)
C6 N2 C9 107.5(5)
N1 C1 C2 109.8(6)
N1 C1 C10 125.4(6)
C2 C1 C10 124.8(6)
C1 C2 C3 108.1(6)
C1 C2 C11 125.2(7)
C3 C2 C11 126.8(7)
C2 C3 C4 105.8(6)
C2 C3 C13 126.0(6)
C4 C3 C13 128.2(6)
N1 C4 C3 108.7(5)
N1 C4 C5 120.9(5)
C3 C4 C5 130.3(6)
C4 C5 C6 121.2(6)
C4 C5 C20 120.1(5)
C6 C5 C20 118.6(5)
N2 C6 C5 122.0(5)
N2 C6 C7 108.0(5)
C5 C6 C7 129.9(5)
C6 C7 C8 106.4(5)
C6 C7 C14 129.8(5)
C8 C7 C14 123.8(5)
C7 C8 C9 108.3(5)
C7 C8 C15 126.7(6)
C9 C8 C15 124.9(6)
N2 C9 C8 109.7(6)
N2 C9 C17 124.2(6)
C8 C9 C17 126.1(6)
C1 C10 H10A 109.5
C1 C10 H10B 109.5
C1 C10 H10C 109.5
H10A C10 H10B 109.5
H10A C10 H10C 109.5
H10B C10 H10C 109.5
C2 C11 H11A 108.8
C2 C11 H11B 108.8
C2 C11 C12 113.8(5)
H11A C11 H11B 107.7
H11A C11 C12 108.8
H11B C11 C12 108.8
C11 C12 H12A 109.5
C11 C12 H12B 109.5
C11 C12 H12C 109.5
H12A C12 H12B 109.5
H12A C12 H12C 109.5
H12B C12 H12C 109.5
C3 C13 H13A 109.5
C3 C13 H13B 109.5
C3 C13 H13C 109.5
H13A C13 H13B 109.5
H13A C13 H13C 109.5
H13B C13 H13C 109.5
C7 C14 H14A 109.5
C7 C14 H14B 109.5
C7 C14 H14C 109.5
H14A C14 H14B 109.5
H14A C14 H14C 109.5
H14B C14 H14C 109.5
C8 C15 H15A 108.8
C8 C15 H15B 108.8
C8 C15 C16 114.0(5)
H15A C15 H15B 107.7
H15A C15 C16 108.8
H15B C15 C16 108.8
C15 C16 H16A 109.5
C15 C16 H16B 109.5
C15 C16 H16C 109.5
H16A C16 H16B 109.5
H16A C16 H16C 109.5
H16B C16 H16C 109.5
C9 C17 H17A 109.5
C9 C17 H17B 109.5
C9 C17 H17C 109.5
H17A C17 H17B 109.5
H17A C17 H17C 109.5
H17B C17 H17C 109.5
B C18 H18A 109.5
B C18 H18B 109.5
B C18 H18C 109.5
H18A C18 H18B 109.5
H18A C18 H18C 109.5
H18B C18 H18C 109.5
B C19 H19A 109.5
B C19 H19B 109.5
B C19 H19C 109.5
H19A C19 H19B 109.5
H19A C19 H19C 109.5
H19B C19 H19C 109.5
C5 C20 C21 120.6(5)
C5 C20 C25 121.0(5)
C21 C20 C25 118.4(6)
C20 C21 H21 119.3
C20 C21 C22 121.5(5)
H21 C21 C22 119.3
C21 C22 H22 119.8
C21 C22 C23 120.4(5)
H22 C22 C23 119.8
C22 C23 C24 117.9(6)
C22 C23 P2 120.2(4)
C24 C23 P2 121.8(4)
C23 C24 H24 119.4
C23 C24 C25 121.2(5)
H24 C24 C25 119.4
C20 C25 C24 120.4(5)
C20 C25 H25 119.8
C24 C25 H25 119.8
Re P1 C26 118.48(17)
Re P1 C32 120.84(19)
Re P1 C38 108.54(17)
C26 P1 C32 99.8(2)
C26 P1 C38 104.3(3)
C32 P1 C38 102.7(3)
Re P2 C23 125.10(17)
Re P2 C39 106.04(18)
Re P2 C40 105.91(18)
C23 P2 C39 102.0(3)
C23 P2 C40 105.6(3)
C39 P2 C40 112.2(2)
Re P3 C41 107.78(17)
Re P3 C42 121.55(18)
Re P3 C48 117.49(19)
C41 P3 C42 101.0(3)
C41 P3 C48 103.9(3)
C42 P3 C48 102.7(3)
P1 C26 C27 124.7(4)
P1 C26 C31 116.8(4)
C27 C26 C31 118.5(5)
C26 C27 H27 119.6
C26 C27 C28 120.8(6)
H27 C27 C28 119.6
C27 C28 H28 119.6
C27 C28 C29 120.8(6)
H28 C28 C29 119.6
C28 C29 H29 120.5
C28 C29 C30 119.1(5)
H29 C29 C30 120.5
C29 C30 H30 119.5
C29 C30 C31 121.1(6)
H30 C30 C31 119.5
C26 C31 C30 119.8(6)
C26 C31 H31 120.1
C30 C31 H31 120.1
P1 C32 C33 119.9(5)
P1 C32 C37 121.8(4)
C33 C32 C37 118.2(5)
C32 C33 H33 119.5
C32 C33 C34 121.0(6)
H33 C33 C34 119.5
C33 C34 H34 119.7
C33 C34 C35 120.6(6)
H34 C34 C35 119.7
C34 C35 H35 120.4
C34 C35 C36 119.1(6)
H35 C35 C36 120.4
C35 C36 H36 120.2
C35 C36 C37 119.6(6)
H36 C36 C37 120.2
C32 C37 C36 121.4(6)
C32 C37 H37 119.3
C36 C37 H37 119.3
P1 C38 H38A 109.3
P1 C38 H38B 109.3
P1 C38 C39 111.5(4)
H38A C38 H38B 108.0
H38A C38 C39 109.3
H38B C38 C39 109.3
P2 C39 C38 105.1(3)
P2 C39 H39A 110.7
P2 C39 H39B 110.7
C38 C39 H39A 110.7
C38 C39 H39B 110.7
H39A C39 H39B 108.8
P2 C40 H40A 110.4
P2 C40 H40B 110.4
P2 C40 C41 106.6(3)
H40A C40 H40B 108.6
H40A C40 C41 110.4
H40B C40 C41 110.4
P3 C41 C40 111.9(4)
P3 C41 H41A 109.2
P3 C41 H41B 109.2
C40 C41 H41A 109.2
C40 C41 H41B 109.2
H41A C41 H41B 107.9
P3 C42 C43 120.2(4)
P3 C42 C47 121.9(5)
C43 C42 C47 117.8(5)
C42 C43 H43 119.5
C42 C43 C44 121.0(6)
H43 C43 C44 119.5
C43 C44 H44 119.9
C43 C44 C45 120.1(7)
H44 C44 C45 119.9
C44 C45 H45 120.0
C44 C45 C46 120.0(6)
H45 C45 C46 120.0
C45 C46 H46 120.0
C45 C46 C47 120.0(6)
H46 C46 C47 120.0
C42 C47 C46 121.0(7)
C42 C47 H47 119.5
C46 C47 H47 119.5
P3 C48 C49 120.7(4)
P3 C48 C53 121.3(5)
C49 C48 C53 117.9(6)
C48 C49 H49 119.3
C48 C49 C50 121.4(6)
H49 C49 C50 119.3
C49 C50 H50 120.2
C49 C50 C51 119.5(7)
H50 C50 C51 120.2
C50 C51 H51 119.8
C50 C51 C52 120.4(7)
H51 C51 C52 119.8
C51 C52 H52 119.8
C51 C52 C53 120.3(6)
H52 C52 C53 119.8
C48 C53 C52 120.4(7)
C48 C53 H53 119.8
C52 C53 H53 119.8
Re C54 O1 177.8(5)
Re C55 O2 178.0(5)

loop_
_geom_bond_atom_site_label_1
_geom_bond_atom_site_label_2
_geom_bond_distance
Re P1 2.4012(14)
Re P2 2.4157(13)
Re P3 2.4147(14)
Re C54 1.878(6)
Re C55 1.940(6)
Re Cl 2.5068(13)
B N1 1.605(9)
B N2 1.586(8)
B C18 1.624(9)
B C19 1.609(9)
N1 C1 1.347(7)
N1 C4 1.395(8)
N2 C6 1.407(7)
N2 C9 1.354(7)
C1 C2 1.417(9)
C1 C10 1.463(9)
C2 C3 1.385(9)
C2 C11 1.491(8)
C3 C4 1.437(8)
C3 C13 1.491(9)
C4 C5 1.405(8)
C5 C6 1.384(7)
C5 C20 1.472(8)
C6 C7 1.438(7)
C7 C8 1.378(8)
C7 C14 1.493(8)
C8 C9 1.412(9)
C8 C15 1.506(8)
C9 C17 1.488(9)
C10 H10A 0.980
C10 H10B 0.980
C10 H10C 0.980
C11 H11A 0.990
C11 H11B 0.990
C11 C12 1.523(8)
C12 H12A 0.980
C12 H12B 0.980
C12 H12C 0.980
C13 H13A 0.980
C13 H13B 0.980
C13 H13C 0.980
C14 H14A 0.980
C14 H14B 0.980
C14 H14C 0.980
C15 H15A 0.990
C15 H15B 0.990
C15 C16 1.511(8)
C16 H16A 0.980
C16 H16B 0.980
C16 H16C 0.980
C17 H17A 0.980
C17 H17B 0.980
C17 H17C 0.980
C18 H18A 0.980
C18 H18B 0.980
C18 H18C 0.980
C19 H19A 0.980
C19 H19B 0.980
C19 H19C 0.980
C20 C21 1.389(8)
C20 C25 1.389(7)
C21 H21 0.950
C21 C22 1.375(8)
C22 H22 0.950
C22 C23 1.401(7)
C23 C24 1.396(7)
C23 P2 1.811(6)
C24 H24 0.950
C24 C25 1.383(8)
C25 H25 0.950
P1 C26 1.837(5)
P1 C32 1.831(6)
P1 C38 1.863(5)
P2 C39 1.822(5)
P2 C40 1.826(5)
P3 C41 1.864(5)
P3 C42 1.824(6)
P3 C48 1.833(6)
C26 C27 1.385(8)
C26 C31 1.393(8)
C27 H27 0.950
C27 C28 1.383(8)
C28 H28 0.950
C28 C29 1.374(8)
C29 H29 0.950
C29 C30 1.370(9)
C30 H30 0.950
C30 C31 1.394(8)
C31 H31 0.950
C32 C33 1.396(7)
C32 C37 1.366(8)
C33 H33 0.950
C33 C34 1.373(8)
C34 H34 0.950
C34 C35 1.390(9)
C35 H35 0.950
C35 C36 1.376(9)
C36 H36 0.950
C36 C37 1.411(8)
C37 H37 0.950
C38 H38A 0.990
C38 H38B 0.990
C38 C39 1.534(7)
C39 H39A 0.990
C39 H39B 0.990
C40 H40A 0.990
C40 H40B 0.990
C40 C41 1.534(7)
C41 H41A 0.990
C41 H41B 0.990
C42 C43 1.387(8)
C42 C47 1.396(8)
C43 H43 0.950
C43 C44 1.389(8)
C44 H44 0.950
C44 C45 1.374(9)
C45 H45 0.950
C45 C46 1.375(9)
C46 H46 0.950
C46 C47 1.386(8)
C47 H47 0.950
C48 C49 1.385(8)
C48 C53 1.400(8)
C49 H49 0.950
C49 C50 1.380(8)
C50 H50 0.950
C50 C51 1.377(9)
C51 H51 0.950
C51 C52 1.365(10)
C52 H52 0.950
C52 C53 1.384(9)
C53 H53 0.950
C54 O1 1.161(6)
C55 O2 1.144(7)

loop_
_geom_torsion_atom_site_label_1
_geom_torsion_atom_site_label_2
_geom_torsion_atom_site_label_3
_geom_torsion_atom_site_label_4
_geom_torsion
N2 B N1 C1 175.8(5)
N2 B N1 C4 -0.9(7)
C18 B N1 C1 59.3(7)
C18 B N1 C4 -117.5(6)
C19 B N1 C1 -68.2(7)
C19 B N1 C4 115.0(6)
N1 B N2 C6 -0.2(7)
N1 B N2 C9 -176.5(5)
C18 B N2 C6 115.1(6)
C18 B N2 C9 -61.3(7)
C19 B N2 C6 -115.6(6)
C19 B N2 C9 68.0(7)
B N1 C1 C2 -176.6(5)
B N1 C1 C10 5.2(9)
C4 N1 C1 C2 0.6(6)
C4 N1 C1 C10 -177.5(6)
N1 C1 C2 C3 -1.2(7)
N1 C1 C2 C11 179.4(5)
C10 C1 C2 C3 177.0(6)
C10 C1 C2 C11 -2.4(10)
C1 C2 C3 C4 1.2(6)
C1 C2 C3 C13 -176.3(6)
C11 C2 C3 C4 -179.4(5)
C11 C2 C3 C13 3.1(10)
B N1 C4 C3 177.4(5)
B N1 C4 C5 -0.1(8)
C1 N1 C4 C3 0.1(6)
C1 N1 C4 C5 -177.3(5)
C2 C3 C4 N1 -0.9(6)
C2 C3 C4 C5 176.3(6)
C13 C3 C4 N1 176.6(5)
C13 C3 C4 C5 -6.2(10)
N1 C4 C5 C6 2.4(8)
N1 C4 C5 C20 179.3(5)
C3 C4 C5 C6 -174.5(5)
C3 C4 C5 C20 2.5(9)
C4 C5 C6 N2 -3.5(8)
C4 C5 C6 C7 179.7(5)
C20 C5 C6 N2 179.5(5)
C20 C5 C6 C7 2.7(9)
B N2 C6 C5 2.3(8)
B N2 C6 C7 179.7(5)
C9 N2 C6 C5 179.3(5)
C9 N2 C6 C7 -3.3(6)
N2 C6 C7 C8 3.2(6)
N2 C6 C7 C14 -179.5(5)
C5 C6 C7 C8 -179.7(5)
C5 C6 C7 C14 -2.4(10)
C6 C7 C8 C9 -1.9(6)
C6 C7 C8 C15 175.7(5)
C14 C7 C8 C9 -179.4(5)
C14 C7 C8 C15 -1.8(9)
B N2 C9 C8 179.0(5)
B N2 C9 C17 -0.3(9)
C6 N2 C9 C8 2.1(6)
C6 N2 C9 C17 -177.2(5)
C7 C8 C9 N2 -0.1(7)
C7 C8 C9 C17 179.2(6)
C15 C8 C9 N2 -177.8(5)
C15 C8 C9 C17 1.5(10)
C1 C2 C11 C12 -82.5(9)
C3 C2 C11 C12 98.2(8)
C7 C8 C15 C16 -78.2(8)
C9 C8 C15 C16 99.1(8)
C4 C5 C20 C21 -98.6(7)
C4 C5 C20 C25 83.5(7)
C6 C5 C20 C21 78.4(7)
C6 C5 C20 C25 -99.4(6)
C5 C20 C21 C22 -172.7(6)
C25 C20 C21 C22 5.3(9)
C20 C21 C22 C23 -0.4(9)
C21 C22 C23 C24 -4.6(8)
C21 C22 C23 P2 179.9(4)
C22 C23 C24 C25 4.9(8)
P2 C23 C24 C25 -179.8(4)
C23 C24 C25 C20 0.0(9)
C5 C20 C25 C24 172.9(5)
C21 C20 C25 C24 -5.0(9)
C22 C23 P2 Re -19.0(5)
C22 C23 P2 C39 100.6(5)
C22 C23 P2 C40 -142.0(4)
C24 C23 P2 Re 165.8(4)
C24 C23 P2 C39 -74.6(5)
C24 C23 P2 C40 42.8(5)
Re P1 C26 C27 125.1(5)
Re P1 C26 C31 -55.2(5)
C32 P1 C26 C27 -101.7(5)
C32 P1 C26 C31 78.1(5)
C38 P1 C26 C27 4.3(6)
C38 P1 C26 C31 -176.0(5)
P1 C26 C27 C28 177.9(5)
C31 C26 C27 C28 -1.8(9)
C26 C27 C28 C29 0.9(10)
C27 C28 C29 C30 0.0(10)
C28 C29 C30 C31 0.1(10)
P1 C26 C31 C30 -177.9(5)
C27 C26 C31 C30 1.8(9)
C29 C30 C31 C26 -1.0(10)
Re P1 C32 C33 -167.2(3)
Re P1 C32 C37 13.7(5)
C26 P1 C32 C33 61.0(5)
C26 P1 C32 C37 -118.1(5)
C38 P1 C32 C33 -46.3(5)
C38 P1 C32 C37 134.6(5)
P1 C32 C33 C34 -179.7(4)
C37 C32 C33 C34 -0.6(8)
C32 C33 C34 C35 1.0(9)
C33 C34 C35 C36 -1.3(9)
C34 C35 C36 C37 1.0(9)
P1 C32 C37 C36 179.5(4)
C33 C32 C37 C36 0.4(8)
C35 C36 C37 C32 -0.6(9)
Re P1 C38 C39 26.7(4)
C26 P1 C38 C39 153.9(4)
C32 P1 C38 C39 -102.3(4)
P1 C38 C39 P2 -52.8(5)
Re P2 C39 C38 56.0(4)
C23 P2 C39 C38 -76.3(4)
C40 P2 C39 C38 171.1(4)
Re P2 C40 C41 -53.5(4)
C23 P2 C40 C41 81.0(4)
C39 P2 C40 C41 -168.7(4)
P2 C40 C41 P3 52.4(5)
Re P3 C41 C40 -27.6(4)
C42 P3 C41 C40 -156.0(4)
C48 P3 C41 C40 97.8(4)
Re P3 C42 C43 -65.1(5)
Re P3 C42 C47 111.4(4)
C41 P3 C42 C43 53.9(5)
C41 P3 C42 C47 -129.7(5)
C48 P3 C42 C43 161.0(5)
C48 P3 C42 C47 -22.5(5)
P3 C42 C43 C44 179.2(4)
C47 C42 C43 C44 2.6(8)
C42 C43 C44 C45 -1.0(9)
C43 C44 C45 C46 -1.6(9)
C44 C45 C46 C47 2.5(9)
C45 C46 C47 C42 -0.8(9)
P3 C42 C47 C46 -178.3(4)
C43 C42 C47 C46 -1.7(8)
Re P3 C48 C49 -26.4(5)
Re P3 C48 C53 156.5(4)
C41 P3 C48 C49 -145.3(5)
C41 P3 C48 C53 37.5(5)
C42 P3 C48 C49 109.8(5)
C42 P3 C48 C53 -67.3(5)
P3 C48 C49 C50 -178.6(4)
C53 C48 C49 C50 -1.4(9)
C48 C49 C50 C51 -0.7(9)
C49 C50 C51 C52 1.4(10)
C50 C51 C52 C53 -0.1(10)
C51 C52 C53 C48 -2.0(9)
P3 C48 C53 C52 179.9(4)
C49 C48 C53 C52 2.7(8)
